data_7211601
loop_
_publ_author_name
'Chen, Shuang'
'Xi, Hanmi'
'Henry, Rodger F.'
'Marsden, Ian'
'Zhang, Geoff G. Z.'

_publ_section_title
;
 Chiral co-crystal solid solution: structures, melting point phase
 diagram, and chiral enrichment of (ibuprofen)2(4,4-dipyridyl)
;
_journal_issue 5
_journal_name_full CrystEngComm
_journal_page_first 1485
_journal_paper_doi 10.1039/b910662f
_journal_volume 12
_journal_year 2010
_chemical_absolute_configuration syn
_chemical_formula_moiety '2(C13 H18 O2), C10 H8 N2'
_chemical_formula_sum 'C36 H44 N2 O4'
_chemical_formula_weight 568.73
_chemical_name_systematic
;
?
;
_space_group_IT_number 1
_symmetry_cell_setting triclinic
_symmetry_space_group_name_Hall 'P 1'
_symmetry_space_group_name_H-M 'P 1'
_atom_sites_solution_hydrogens geom
_atom_sites_solution_primary direct
_atom_sites_solution_secondary difmap
_audit_creation_method SHELXL-97
_cell_angle_alpha 94.133(5)
_cell_angle_beta 90.210(3)
_cell_angle_gamma 104.275(3)
_cell_formula_units_Z 2
_cell_length_a 5.7162(12)
_cell_length_b 11.563(3)
_cell_length_c 24.621(5)
_cell_measurement_reflns_used 4084
_cell_measurement_temperature 100(2)
_cell_measurement_theta_max 24.301
_cell_measurement_theta_min 2.973
_cell_volume 1572.6(6)
_computing_cell_refinement 'Apex2 v2.1-4 (Bruker, 2007)'
_computing_data_collection 'Apex2 v2.1-4 (Bruker, 2007)'
_computing_data_reduction 'Apex2 v2.1-4 (Bruker, 2007)'
_computing_molecular_graphics 'ORTEP-3 for Windows v2.01'
_computing_publication_material 'SHELXTL 6.3.1'
_computing_structure_refinement 'SHELXTL 6.3.1'
_computing_structure_solution 'SHELXTL 6.3.1'
_diffrn_ambient_temperature 100(2)
_diffrn_measured_fraction_theta_full 0.996
_diffrn_measured_fraction_theta_max 0.996
_diffrn_measurement_device_type 'APEXII CCD'
_diffrn_measurement_method omega
_diffrn_radiation_monochromator graphite
_diffrn_radiation_source 'fine-focus sealed tube'
_diffrn_radiation_type MoK\a
_diffrn_radiation_wavelength 0.71073
_diffrn_reflns_av_R_equivalents 0.0236
_diffrn_reflns_av_sigmaI/netI 0.0540
_diffrn_reflns_limit_h_max 6
_diffrn_reflns_limit_h_min -6
_diffrn_reflns_limit_k_max 13
_diffrn_reflns_limit_k_min -13
_diffrn_reflns_limit_l_max 28
_diffrn_reflns_limit_l_min -28
_diffrn_reflns_number 14332
_diffrn_reflns_theta_full 24.31
_diffrn_reflns_theta_max 24.31
_diffrn_reflns_theta_min 1.66
_diffrn_standards_number 0
_exptl_absorpt_coefficient_mu 0.078
_exptl_absorpt_correction_type none
_exptl_crystal_colour colourless
_exptl_crystal_density_diffrn 1.201
_exptl_crystal_density_method 'not measured'
_exptl_crystal_description 'irregular plate'
_exptl_crystal_F_000 612
_exptl_crystal_size_max 0.3
_exptl_crystal_size_mid 0.2
_exptl_crystal_size_min 0.05
_refine_diff_density_max 0.258
_refine_diff_density_min -0.226
_refine_diff_density_rms 0.053
_refine_ls_extinction_method none
_refine_ls_goodness_of_fit_ref 0.869
_refine_ls_hydrogen_treatment isor
_refine_ls_matrix_type full
_refine_ls_number_parameters 910
_refine_ls_number_reflns 10097
_refine_ls_number_restraints 51
_refine_ls_restrained_S_all 0.878
_refine_ls_R_factor_all 0.0896
_refine_ls_R_factor_gt 0.0472
_refine_ls_shift/su_max 0.020
_refine_ls_shift/su_mean 0.001
_refine_ls_structure_factor_coef Fsqd
_refine_ls_weighting_details 'calc w=1/[\s^2^(Fo^2^)+(0.1000P)^2^+0.6685P] where P=(Fo^2^+2Fc^2^)/3'
_refine_ls_weighting_scheme calc
_refine_ls_wR_factor_gt 0.1236
_refine_ls_wR_factor_ref 0.1673
_reflns_number_gt 6344
_reflns_number_total 10097
_reflns_threshold_expression I>2sigma(I)
_cod_data_source_file b910662f.txt
_cod_data_source_block CSS-1
_cod_original_sg_symbol_H-M P1
_cod_database_code 7211601

loop_
_symmetry_equiv_pos_as_xyz
'x, y, z'

loop_
_atom_site_label
_atom_site_type_symbol
_atom_site_fract_x
_atom_site_fract_y
_atom_site_fract_z
_atom_site_U_iso_or_equiv
_atom_site_adp_type
_atom_site_occupancy
_atom_site_symmetry_multiplicity
_atom_site_calc_flag
_atom_site_refinement_flags
_atom_site_disorder_assembly
_atom_site_disorder_group
O1 O 0.3302(6) 0.9693(3) 0.95979(14) 0.0288(8) Uani 1 1 d . . .
O2 O 0.6491(6) 0.9485(3) 1.00696(14) 0.0301(8) Uani 1 1 d . . .
H2O H 0.6556 0.9003 0.9812 0.045 Uiso 1 1 calc R . .
C1 C 0.4620(9) 0.9937(4) 1.0000(2) 0.0211(11) Uani 1 1 d . . .
C2 C 0.4410(9) 1.0813(5) 1.0482(2) 0.0266(12) Uani 1 1 d . . .
H2 H 0.6030 1.1302 1.0585 0.032 Uiso 1 1 calc R . .
C3 C 0.2856(10) 1.1635(5) 1.0329(2) 0.0367(14) Uani 1 1 d . . .
H3A H 0.2749 1.2178 1.0636 0.055 Uiso 1 1 calc R . .
H3B H 0.1268 1.1167 1.0222 0.055 Uiso 1 1 calc R . .
H3C H 0.3567 1.2081 1.0031 0.055 Uiso 1 1 calc R . .
C4 C 0.3404(9) 1.0084(4) 1.0959(2) 0.0244(11) Uani 1 1 d . A .
C5 C 0.4921(10) 1.0102(4) 1.1397(2) 0.0294(12) Uani 1 1 d . . .
H5 H 0.6532 1.0522 1.1390 0.035 Uiso 1 1 calc R . .
C6 C 0.4027(10) 0.9481(4) 1.1858(2) 0.0342(13) Uani 1 1 d . A .
H6 H 0.5080 0.9478 1.2146 0.041 Uiso 1 1 calc R . .
C7 C 0.1619(10) 0.8878(5) 1.1890(2) 0.0341(13) Uani 1 1 d . . .
C8 C 0.0143(10) 0.8858(5) 1.1436(2) 0.0349(13) Uani 1 1 d . A .
H8 H -0.1456 0.8418 1.1433 0.042 Uiso 1 1 calc R . .
C9 C 0.1003(10) 0.9479(5) 1.0990(2) 0.0303(12) Uani 1 1 d . . .
H9 H -0.0055 0.9490 1.0703 0.036 Uiso 1 1 calc R A .
C10 C 0.0614(12) 0.8244(4) 1.2381(3) 0.0529(16) Uani 0.720(11) 1 d PD A 1
H10A H -0.0913 0.8429 1.2468 0.064 Uiso 0.720(11) 1 calc PR A 1
H10B H 0.1715 0.8540 1.2689 0.064 Uiso 0.720(11) 1 calc PR A 1
C11 C 0.0219(17) 0.6894(6) 1.2298(3) 0.069(3) Uani 0.720(11) 1 d PD A 1
H11 H -0.0709 0.6600 1.1959 0.083 Uiso 0.720(11) 1 calc PR A 1
C12 C 0.271(2) 0.6635(8) 1.2255(5) 0.099(5) Uani 0.720(11) 1 d PD A 1
H12A H 0.2546 0.5787 1.2240 0.149 Uiso 0.720(11) 1 calc PR A 1
H12B H 0.3693 0.7012 1.2567 0.149 Uiso 0.720(11) 1 calc PR A 1
H12C H 0.3468 0.6945 1.1930 0.149 Uiso 0.720(11) 1 calc PR A 1
C13 C -0.114(2) 0.6289(8) 1.2776(5) 0.104(5) Uani 0.720(11) 1 d PD A 1
H13A H -0.2750 0.6405 1.2778 0.156 Uiso 0.720(11) 1 calc PR A 1
H13B H -0.0314 0.6634 1.3111 0.156 Uiso 0.720(11) 1 calc PR A 1
H13C H -0.1222 0.5448 1.2738 0.156 Uiso 0.720(11) 1 calc PR A 1
C10' C 0.0614(12) 0.8244(4) 1.2381(3) 0.0529(16) Uani 0.280(11) 1 d PD A 2
H10C H -0.1108 0.7927 1.2316 0.064 Uiso 0.280(11) 1 calc PR A 2
H10D H 0.0810 0.8839 1.2687 0.064 Uiso 0.280(11) 1 calc PR A 2
C11' C 0.163(3) 0.7233(11) 1.2555(5) 0.054(6) Uiso 0.280(11) 1 d PD A 2
H11' H 0.3369 0.7547 1.2622 0.065 Uiso 0.280(11) 1 calc PR A 2
C12' C 0.052(4) 0.6731(15) 1.3076(5) 0.060(7) Uani 0.280(11) 1 d PD A 2
H12D H 0.0969 0.6000 1.3130 0.089 Uiso 0.280(11) 1 calc PR A 2
H12E H -0.1206 0.6575 1.3046 0.089 Uiso 0.280(11) 1 calc PR A 2
H12F H 0.1098 0.7301 1.3379 0.089 Uiso 0.280(11) 1 calc PR A 2
C13' C 0.127(4) 0.6249(13) 1.2098(6) 0.062(8) Uiso 0.280(11) 1 d PD A 2
H13D H 0.1869 0.6587 1.1766 0.094 Uiso 0.280(11) 1 calc PR A 2
H13E H -0.0423 0.5868 1.2052 0.094 Uiso 0.280(11) 1 calc PR A 2
H13F H 0.2125 0.5669 1.2187 0.094 Uiso 0.280(11) 1 calc PR A 2
O3 O 0.3318(6) 0.4803(3) 0.96124(14) 0.0305(9) Uani 1 1 d . . .
O4 O 0.6583(6) 0.4592(3) 1.00558(14) 0.0279(8) Uani 1 1 d . . .
H4O H 0.6745 0.4197 0.9774 0.042 Uiso 1 1 calc R . .
C14 C 0.4643(9) 0.4998(4) 1.0011(2) 0.0225(11) Uani 1 1 d . . .
C15 C 0.4326(10) 0.5735(5) 1.0534(2) 0.0321(13) Uani 1 1 d . . .
H15 H 0.5913 0.6232 1.0657 0.038 Uiso 1 1 calc R . .
C16 C 0.2679(10) 0.6549(5) 1.0442(3) 0.0393(15) Uani 1 1 d . . .
H16A H 0.2425 0.6955 1.0782 0.059 Uiso 1 1 calc R . .
H16B H 0.1157 0.6081 1.0292 0.059 Uiso 1 1 calc R . .
H16C H 0.3409 0.7127 1.0192 0.059 Uiso 1 1 calc R . .
C17 C 0.3403(9) 0.4848(4) 1.0957(2) 0.0269(12) Uani 1 1 d . B .
C18 C 0.5065(10) 0.4621(5) 1.1329(2) 0.0350(13) Uani 1 1 d . . .
H18 H 0.6677 0.5041 1.1327 0.042 Uiso 1 1 calc R . .
C19 C 0.4289(10) 0.3759(6) 1.1703(2) 0.0415(15) Uani 1 1 d . B .
H19 H 0.5422 0.3627 1.1947 0.050 Uiso 1 1 calc R . .
C20 C 0.1948(10) 0.3098(5) 1.1729(2) 0.0295(12) Uani 1 1 d . . .
C21 C 0.0297(10) 0.3365(5) 1.1356(2) 0.0378(14) Uani 1 1 d . B .
H21 H -0.1322 0.2959 1.1363 0.045 Uiso 1 1 calc R . .
C22 C 0.1019(10) 0.4207(5) 1.0983(2) 0.0326(13) Uani 1 1 d . . .
H22 H -0.0120 0.4348 1.0742 0.039 Uiso 1 1 calc R B .
C23 C 0.1229(10) 0.2145(5) 1.21179(17) 0.0385(14) Uani 0.634(10) 1 d PD B 1
H23A H 0.2296 0.1613 1.2066 0.046 Uiso 0.634(10) 1 calc PR B 1
H23B H -0.0387 0.1681 1.2014 0.046 Uiso 0.634(10) 1 calc PR B 1
C24 C 0.1236(15) 0.2506(7) 1.2714(3) 0.033(2) Uani 0.634(10) 1 d PD B 1
H24 H 0.2768 0.3088 1.2810 0.040 Uiso 0.634(10) 1 calc PR B 1
C25 C -0.081(2) 0.3119(11) 1.2824(4) 0.096(5) Uani 0.634(10) 1 d PD B 1
H25A H -0.2329 0.2555 1.2745 0.144 Uiso 0.634(10) 1 calc PR B 1
H25B H -0.0640 0.3775 1.2598 0.144 Uiso 0.634(10) 1 calc PR B 1
H25C H -0.0738 0.3412 1.3200 0.144 Uiso 0.634(10) 1 calc PR B 1
C26 C 0.1000(18) 0.1464(8) 1.3068(3) 0.052(3) Uani 0.634(10) 1 d PD B 1
H26A H 0.2296 0.1085 1.2996 0.078 Uiso 0.634(10) 1 calc PR B 1
H26B H -0.0516 0.0895 1.2989 0.078 Uiso 0.634(10) 1 calc PR B 1
H26C H 0.1072 0.1752 1.3445 0.078 Uiso 0.634(10) 1 calc PR B 1
C23' C 0.1229(10) 0.2145(5) 1.21179(17) 0.0385(14) Uani 0.366(10) 1 d PD B 2
H23C H 0.2605 0.1840 1.2211 0.046 Uiso 0.366(10) 1 calc PR B 2
H23D H -0.0029 0.1486 1.1956 0.046 Uiso 0.366(10) 1 calc PR B 2
C24' C 0.029(2) 0.2720(10) 1.2635(4) 0.038(5) Uiso 0.366(10) 1 d PD B 2
H24' H -0.0884 0.3149 1.2521 0.045 Uiso 0.366(10) 1 calc PR B 2
C25' C -0.098(3) 0.1740(12) 1.2992(5) 0.056(5) Uani 0.366(10) 1 d PD B 2
H25D H -0.1915 0.2065 1.3258 0.084 Uiso 0.366(10) 1 calc PR B 2
H25E H 0.0205 0.1435 1.3175 0.084 Uiso 0.366(10) 1 calc PR B 2
H25F H -0.2022 0.1103 1.2770 0.084 Uiso 0.366(10) 1 calc PR B 2
C26' C 0.229(3) 0.3598(10) 1.2960(4) 0.056(6) Uani 0.366(10) 1 d PD B 2
H26D H 0.2807 0.4313 1.2771 0.084 Uiso 0.366(10) 1 calc PR B 2
H26E H 0.3633 0.3246 1.3003 0.084 Uiso 0.366(10) 1 calc PR B 2
H26F H 0.1716 0.3793 1.3312 0.084 Uiso 0.366(10) 1 calc PR B 2
O5 O 1.3233(7) 0.1460(4) 0.73058(17) 0.0429(10) Uani 1 1 d . C .
O6 O 1.0214(7) 0.1636(3) 0.67796(15) 0.0405(10) Uani 1 1 d . C .
H6O H 1.0003 0.2098 0.7033 0.061 Uiso 1 1 calc R . .
C27 C 1.2099(12) 0.1244(5) 0.6887(2) 0.0428(16) Uani 1 1 d . . .
C28 C 1.220(2) 0.0349(10) 0.6387(5) 0.020(3) Uani 0.491(9) 1 d P C 1
H28 H 1.0570 -0.0110 0.6275 0.024 Uiso 0.491(9) 1 calc PR C 1
C29 C 1.374(2) -0.0483(9) 0.6539(4) 0.034(3) Uani 0.491(9) 1 d P C 1
H29A H 1.3072 -0.0892 0.6850 0.050 Uiso 0.491(9) 1 calc PR C 1
H29B H 1.5355 -0.0025 0.6624 0.050 Uiso 0.491(9) 1 calc PR C 1
H29C H 1.3751 -0.1057 0.6238 0.050 Uiso 0.491(9) 1 calc PR C 1
C28' C 1.348(2) 0.0632(10) 0.6456(4) 0.030(3) Uani 0.509(9) 1 d P C 2
H28' H 1.5099 0.0609 0.6579 0.036 Uiso 0.509(9) 1 calc PR C 2
C29' C 1.170(2) -0.0616(8) 0.6374(4) 0.051(3) Uani 0.509(9) 1 d P C 2
H29D H 1.2279 -0.1092 0.6095 0.076 Uiso 0.509(9) 1 calc PR C 2
H29E H 1.0139 -0.0529 0.6267 0.076 Uiso 0.509(9) 1 calc PR C 2
H29F H 1.1576 -0.1003 0.6708 0.076 Uiso 0.509(9) 1 calc PR C 2
C30 C 1.3431(14) 0.1151(6) 0.5912(2) 0.0524(18) Uani 1 1 d . . .
C31 C 1.1794(11) 0.1171(6) 0.5504(3) 0.0544(18) Uani 1 1 d . C .
H31 H 1.0178 0.0789 0.5546 0.065 Uiso 1 1 calc R . .
C32 C 1.2452(11) 0.1726(6) 0.5048(3) 0.0502(16) Uani 1 1 d . . .
H32 H 1.1293 0.1690 0.4777 0.060 Uiso 1 1 calc R C .
C33 C 1.4812(11) 0.2349(6) 0.4970(2) 0.0462(15) Uani 1 1 d . C .
C34 C 1.6456(13) 0.2381(7) 0.5384(3) 0.0597(18) Uani 1 1 d . . .
H34 H 1.8057 0.2796 0.5349 0.072 Uiso 1 1 calc R C .
C35 C 1.5758(14) 0.1809(7) 0.5846(3) 0.065(2) Uani 1 1 d . C .
H35 H 1.6892 0.1867 0.6125 0.077 Uiso 1 1 calc R . .
C36 C 1.5549(14) 0.2973(5) 0.4451(2) 0.072(2) Uani 0.640(9) 1 d PD C 1
H36A H 1.7046 0.2810 0.4323 0.086 Uiso 0.640(9) 1 calc PR C 1
H36B H 1.4314 0.2671 0.4170 0.086 Uiso 0.640(9) 1 calc PR C 1
C37 C 1.588(2) 0.4316(7) 0.4567(5) 0.079(5) Uani 0.640(9) 1 d PD C 1
H37 H 1.6790 0.4592 0.4910 0.095 Uiso 0.640(9) 1 calc PR C 1
C38 C 1.3374(19) 0.4546(9) 0.4605(5) 0.088(5) Uani 0.640(9) 1 d PD C 1
H38A H 1.2473 0.4236 0.4274 0.132 Uiso 0.640(9) 1 calc PR C 1
H38B H 1.3516 0.5391 0.4659 0.132 Uiso 0.640(9) 1 calc PR C 1
H38C H 1.2551 0.4155 0.4907 0.132 Uiso 0.640(9) 1 calc PR C 1
C39 C 1.723(2) 0.4960(9) 0.4093(5) 0.082(4) Uani 0.640(9) 1 d PD C 1
H39A H 1.6166 0.4829 0.3779 0.124 Uiso 0.640(9) 1 calc PR C 1
H39B H 1.8606 0.4652 0.4008 0.124 Uiso 0.640(9) 1 calc PR C 1
H39C H 1.7748 0.5803 0.4194 0.124 Uiso 0.640(9) 1 calc PR C 1
C36' C 1.5549(14) 0.2973(5) 0.4451(2) 0.072(2) Uani 0.360(9) 1 d PD C 2
H36C H 1.4837 0.2442 0.4139 0.086 Uiso 0.360(9) 1 calc PR C 2
H36D H 1.7290 0.3146 0.4421 0.086 Uiso 0.360(9) 1 calc PR C 2
C37' C 1.473(3) 0.4147(9) 0.4445(5) 0.046(5) Uani 0.360(9) 1 d PD C 2
H37' H 1.3088 0.4001 0.4583 0.055 Uiso 0.360(9) 1 calc PR C 2
C38' C 1.473(4) 0.4639(11) 0.3897(4) 0.086(8) Uani 0.360(9) 1 d PD C 2
H38D H 1.6206 0.4610 0.3717 0.128 Uiso 0.360(9) 1 calc PR C 2
H38E H 1.4607 0.5452 0.3942 0.128 Uiso 0.360(9) 1 calc PR C 2
H38F H 1.3384 0.4167 0.3681 0.128 Uiso 0.360(9) 1 calc PR C 2
C39' C 1.639(2) 0.5055(8) 0.4845(4) 0.036(3) Uani 0.360(9) 1 d PD C 2
H39D H 1.6034 0.5821 0.4831 0.053 Uiso 0.360(9) 1 calc PR C 2
H39E H 1.8043 0.5119 0.4750 0.053 Uiso 0.360(9) 1 calc PR C 2
H39F H 1.6142 0.4798 0.5207 0.053 Uiso 0.360(9) 1 calc PR C 2
O7 O 1.3208(7) -0.3652(3) 0.72768(16) 0.0417(10) Uani 1 1 d . C .
O8 O 1.0024(7) -0.3468(3) 0.67979(14) 0.0354(9) Uani 1 1 d . C .
H8A H 0.9919 -0.2982 0.7050 0.053 Uiso 1 1 calc R . .
C40 C 1.1999(11) -0.3831(5) 0.6862(2) 0.0362(14) Uani 1 1 d . . .
C41 C 1.219(2) -0.4607(11) 0.6326(5) 0.020(3) Uiso 0.491(9) 1 d P C 1
H41 H 1.0585 -0.5078 0.6199 0.025 Uiso 0.491(9) 1 calc PR C 1
C42 C 1.383(2) -0.5407(10) 0.6412(5) 0.039(3) Uani 0.491(9) 1 d P C 1
H42A H 1.3255 -0.5895 0.6707 0.058 Uiso 0.491(9) 1 calc PR C 1
H42B H 1.5431 -0.4929 0.6499 0.058 Uiso 0.491(9) 1 calc PR C 1
H42C H 1.3853 -0.5911 0.6086 0.058 Uiso 0.491(9) 1 calc PR C 1
C41' C 1.334(2) -0.4345(9) 0.6386(4) 0.033(3) Uani 0.509(9) 1 d P C 2
H41' H 1.4970 -0.4397 0.6489 0.040 Uiso 0.509(9) 1 calc PR C 2
C42' C 1.1604(19) -0.5585(7) 0.6211(4) 0.047(3) Uani 0.509(9) 1 d P C 2
H42D H 1.2277 -0.5964 0.5912 0.070 Uiso 0.509(9) 1 calc PR C 2
H42E H 1.0066 -0.5473 0.6102 0.070 Uiso 0.509(9) 1 calc PR C 2
H42F H 1.1398 -0.6081 0.6513 0.070 Uiso 0.509(9) 1 calc PR C 2
C43 C 1.3295(13) -0.3613(5) 0.5907(2) 0.0453(16) Uani 1 1 d . . .
C44 C 1.1663(12) -0.3455(7) 0.5549(3) 0.063(2) Uani 1 1 d . C .
H44 H 1.0098 -0.3932 0.5559 0.076 Uiso 1 1 calc R . .
C45 C 1.2163(12) -0.2634(7) 0.5169(3) 0.0559(18) Uani 1 1 d . . .
H45 H 1.0946 -0.2557 0.4933 0.067 Uiso 1 1 calc R C .
C46 C 1.4470(11) -0.1915(5) 0.5132(2) 0.0412(15) Uani 1 1 d . C .
C47 C 1.6184(13) -0.2112(6) 0.5486(2) 0.0552(18) Uani 1 1 d . . .
H47 H 1.7783 -0.1683 0.5462 0.066 Uiso 1 1 calc R C .
C48 C 1.5572(14) -0.2934(7) 0.5875(3) 0.060(2) Uani 1 1 d . C .
H48 H 1.6752 -0.3022 0.6119 0.072 Uiso 1 1 calc R . .
C49 C 1.5019(13) -0.0961(6) 0.4718(2) 0.067(2) Uani 0.518(12) 1 d PD C 1
H49A H 1.3735 -0.0546 0.4741 0.080 Uiso 0.518(12) 1 calc PR C 1
H49B H 1.6489 -0.0382 0.4845 0.080 Uiso 0.518(12) 1 calc PR C 1
C50 C 1.533(3) -0.1282(13) 0.4115(4) 0.073(7) Uani 0.518(12) 1 d PD C 1
H50 H 1.4060 -0.1994 0.3995 0.087 Uiso 0.518(12) 1 calc PR C 1
C51 C 1.514(3) -0.0260(14) 0.3777(5) 0.066(5) Uani 0.518(12) 1 d PD C 1
H51A H 1.6253 0.0463 0.3921 0.099 Uiso 0.518(12) 1 calc PR C 1
H51B H 1.3527 -0.0157 0.3790 0.099 Uiso 0.518(12) 1 calc PR C 1
H51C H 1.5529 -0.0440 0.3407 0.099 Uiso 0.518(12) 1 calc PR C 1
C52 C 1.777(2) -0.1568(13) 0.4053(4) 0.063(4) Uani 0.518(12) 1 d PD C 1
H52A H 1.7978 -0.1804 0.3678 0.094 Uiso 0.518(12) 1 calc PR C 1
H52B H 1.7845 -0.2209 0.4273 0.094 Uiso 0.518(12) 1 calc PR C 1
H52C H 1.9019 -0.0872 0.4167 0.094 Uiso 0.518(12) 1 calc PR C 1
C49' C 1.5019(13) -0.0961(6) 0.4718(2) 0.067(2) Uani 0.482(12) 1 d PD C 2
H49C H 1.3561 -0.0710 0.4641 0.080 Uiso 0.482(12) 1 calc PR C 2
H49D H 1.6215 -0.0267 0.4875 0.080 Uiso 0.482(12) 1 calc PR C 2
C50' C 1.596(3) -0.1427(12) 0.4188(4) 0.085(10) Uani 0.482(12) 1 d PD C 2
H50' H 1.7301 -0.1764 0.4288 0.102 Uiso 0.482(12) 1 calc PR C 2
C51' C 1.416(3) -0.2410(11) 0.3873(4) 0.083(6) Uani 0.482(12) 1 d PD C 2
H51D H 1.2878 -0.2099 0.3737 0.125 Uiso 0.482(12) 1 calc PR C 2
H51E H 1.3504 -0.3035 0.4107 0.125 Uiso 0.482(12) 1 calc PR C 2
H51F H 1.4937 -0.2727 0.3573 0.125 Uiso 0.482(12) 1 calc PR C 2
C52' C 1.700(5) -0.0410(14) 0.3833(5) 0.146(13) Uani 0.482(12) 1 d PD C 2
H52D H 1.7440 -0.0731 0.3489 0.220 Uiso 0.482(12) 1 calc PR C 2
H52E H 1.8410 0.0111 0.4011 0.220 Uiso 0.482(12) 1 calc PR C 2
H52F H 1.5819 0.0033 0.3776 0.220 Uiso 0.482(12) 1 calc PR C 2
N1 N 0.6996(7) 0.7797(3) 0.93358(16) 0.0208(9) Uani 1 1 d . . .
N2 N 0.9394(7) 0.3234(4) 0.75027(17) 0.0283(10) Uani 1 1 d . . .
C53 C 0.5701(9) 0.7423(4) 0.8881(2) 0.0248(12) Uani 1 1 d . . .
H53 H 0.4456 0.7778 0.8805 0.030 Uiso 1 1 calc R . .
C54 C 0.6092(8) 0.6546(4) 0.8518(2) 0.0224(11) Uani 1 1 d . . .
H54 H 0.5124 0.6314 0.8205 0.027 Uiso 1 1 calc R . .
C55 C 0.7942(8) 0.6001(4) 0.86182(19) 0.0208(11) Uani 1 1 d . . .
C56 C 0.9280(8) 0.6377(4) 0.91010(19) 0.0232(11) Uani 1 1 d . . .
H56 H 1.0506 0.6024 0.9196 0.028 Uiso 1 1 calc R . .
C57 C 0.8750(9) 0.7285(4) 0.9436(2) 0.0245(11) Uani 1 1 d . . .
H57 H 0.9687 0.7548 0.9752 0.029 Uiso 1 1 calc R . .
C58 C 0.7686(9) 0.3810(4) 0.7395(2) 0.0264(12) Uani 1 1 d . C .
H58 H 0.6812 0.3599 0.7069 0.032 Uiso 1 1 calc R . .
C59 C 0.7168(8) 0.4691(4) 0.7742(2) 0.0242(11) Uani 1 1 d . . .
H59 H 0.5943 0.5048 0.7651 0.029 Uiso 1 1 calc R C .
C60 C 0.8470(8) 0.5056(4) 0.82313(19) 0.0196(11) Uani 1 1 d . C .
C61 C 1.0271(8) 0.4467(4) 0.8342(2) 0.0201(11) Uani 1 1 d . . .
H61 H 1.1180 0.4668 0.8664 0.024 Uiso 1 1 calc R C .
C62 C 1.0699(8) 0.3576(4) 0.79661(19) 0.0230(11) Uani 1 1 d . C .
H62 H 1.1929 0.3210 0.8041 0.028 Uiso 1 1 calc R . .
N3 N 0.7099(7) 0.2910(4) 0.92992(17) 0.0234(10) Uani 1 1 d . . .
N4 N 0.9279(7) -0.1848(4) 0.75421(17) 0.0306(11) Uani 1 1 d . . .
C63 C 0.5783(9) 0.2495(4) 0.8851(2) 0.0261(12) Uani 1 1 d . . .
H63 H 0.4537 0.2845 0.8770 0.031 Uiso 1 1 calc R . .
C64 C 0.6134(8) 0.1588(4) 0.8502(2) 0.0234(11) Uani 1 1 d . . .
H64 H 0.5156 0.1340 0.8192 0.028 Uiso 1 1 calc R . .
C65 C 0.7946(8) 0.1041(5) 0.8613(2) 0.0254(12) Uani 1 1 d . . .
C66 C 0.9324(9) 0.1421(4) 0.90891(19) 0.0257(12) Uani 1 1 d . . .
H66 H 1.0512 0.1051 0.9191 0.031 Uiso 1 1 calc R . .
C67 C 0.8842(9) 0.2393(5) 0.9412(2) 0.0293(12) Uani 1 1 d . . .
H67 H 0.9807 0.2685 0.9721 0.035 Uiso 1 1 calc R . .
C68 C 0.7597(9) -0.1268(5) 0.7432(2) 0.0312(13) Uani 1 1 d . C .
H68 H 0.6696 -0.1497 0.7110 0.037 Uiso 1 1 calc R . .
C69 C 0.7128(8) -0.0368(4) 0.7761(2) 0.0269(12) Uani 1 1 d . . .
H69 H 0.5896 -0.0023 0.7663 0.032 Uiso 1 1 calc R C .
C70 C 0.8440(8) 0.0054(4) 0.82428(19) 0.0209(11) Uani 1 1 d . C .
C71 C 1.0248(9) -0.0536(4) 0.8363(2) 0.0264(12) Uani 1 1 d . . .
H71 H 1.1192 -0.0304 0.8679 0.032 Uiso 1 1 calc R C .
C72 C 1.0623(9) -0.1470(4) 0.8006(2) 0.0259(12) Uani 1 1 d . C .
H72 H 1.1832 -0.1844 0.8090 0.031 Uiso 1 1 calc R . .

loop_
_atom_site_aniso_label
_atom_site_aniso_U_11
_atom_site_aniso_U_22
_atom_site_aniso_U_33
_atom_site_aniso_U_23
_atom_site_aniso_U_13
_atom_site_aniso_U_12
O1 0.0271(19) 0.0319(19) 0.029(2) -0.0008(15) -0.0034(17) 0.0109(16)
O2 0.0313(19) 0.0299(19) 0.029(2) -0.0071(15) -0.0086(16) 0.0104(16)
C1 0.024(3) 0.020(2) 0.019(3) 0.003(2) 0.002(2) 0.005(2)
C2 0.028(3) 0.030(3) 0.024(3) 0.006(2) 0.001(2) 0.011(2)
C3 0.038(3) 0.036(3) 0.043(4) 0.000(3) 0.004(3) 0.023(3)
C4 0.032(3) 0.022(2) 0.021(3) -0.005(2) 0.001(2) 0.010(2)
C5 0.038(3) 0.026(2) 0.025(3) 0.007(2) -0.008(2) 0.008(2)
C6 0.050(3) 0.024(3) 0.029(3) 0.003(2) -0.013(3) 0.009(2)
C7 0.051(4) 0.022(3) 0.031(3) 0.003(2) 0.009(3) 0.011(2)
C8 0.029(3) 0.028(3) 0.049(4) 0.006(3) 0.001(3) 0.009(2)
C9 0.044(3) 0.029(3) 0.022(3) 0.002(2) -0.005(2) 0.015(2)
C10 0.065(4) 0.042(3) 0.055(4) 0.018(3) 0.011(3) 0.016(3)
C11 0.112(9) 0.044(5) 0.037(5) 0.023(4) -0.008(5) -0.013(5)
C12 0.165(14) 0.037(6) 0.109(11) 0.022(6) 0.034(10) 0.046(8)
C13 0.153(12) 0.054(7) 0.086(9) 0.033(6) 0.027(8) -0.018(7)
C10' 0.065(4) 0.042(3) 0.055(4) 0.018(3) 0.011(3) 0.016(3)
C12' 0.087(18) 0.073(14) 0.010(8) -0.001(8) -0.017(9) 0.004(12)
O3 0.0256(19) 0.039(2) 0.028(2) 0.0015(16) -0.0022(17) 0.0091(16)
O4 0.0260(19) 0.0294(19) 0.028(2) 0.0011(15) -0.0027(15) 0.0064(15)
C14 0.023(3) 0.019(3) 0.025(3) 0.003(2) 0.000(2) 0.004(2)
C15 0.037(3) 0.028(3) 0.035(3) 0.002(2) -0.008(2) 0.016(2)
C16 0.036(3) 0.030(3) 0.056(4) 0.010(3) -0.003(3) 0.015(3)
C17 0.033(3) 0.023(2) 0.030(3) 0.002(2) 0.000(2) 0.017(2)
C18 0.032(3) 0.051(3) 0.024(3) 0.013(3) -0.008(2) 0.010(3)
C19 0.035(3) 0.071(4) 0.027(3) 0.023(3) -0.001(3) 0.024(3)
C20 0.039(3) 0.033(3) 0.022(3) 0.002(2) -0.003(2) 0.018(2)
C21 0.027(3) 0.046(3) 0.038(4) 0.001(3) -0.008(3) 0.005(2)
C22 0.040(3) 0.036(3) 0.028(3) 0.002(2) -0.012(2) 0.022(2)
C23 0.053(4) 0.037(3) 0.025(3) 0.007(2) -0.008(3) 0.009(3)
C24 0.039(6) 0.039(5) 0.020(5) 0.008(4) 0.001(4) 0.003(4)
C25 0.116(11) 0.117(10) 0.082(9) 0.035(7) 0.049(8) 0.072(9)
C26 0.068(7) 0.050(6) 0.037(6) 0.025(5) 0.007(5) 0.008(5)
C23' 0.053(4) 0.037(3) 0.025(3) 0.007(2) -0.008(3) 0.009(3)
C25' 0.075(12) 0.043(9) 0.060(11) 0.034(8) 0.047(9) 0.025(8)
C26' 0.103(16) 0.036(9) 0.032(10) 0.010(7) 0.004(9) 0.021(9)
O5 0.038(2) 0.057(3) 0.039(2) 0.007(2) -0.0014(19) 0.021(2)
O6 0.066(3) 0.040(2) 0.023(2) -0.0079(16) -0.0086(18) 0.031(2)
C27 0.075(5) 0.038(3) 0.027(3) 0.009(3) 0.013(3) 0.034(3)
C28 0.025(7) 0.014(6) 0.018(6) -0.007(4) -0.013(6) 0.000(5)
C29 0.067(9) 0.020(5) 0.016(6) 0.006(4) 0.010(6) 0.013(5)
C28' 0.029(6) 0.044(7) 0.024(5) 0.002(4) 0.006(5) 0.020(6)
C29' 0.093(10) 0.036(6) 0.032(5) 0.015(4) 0.033(6) 0.030(6)
C30 0.091(5) 0.057(4) 0.027(3) 0.009(3) 0.014(3) 0.050(4)
C31 0.039(3) 0.058(4) 0.069(5) 0.014(3) 0.017(3) 0.014(3)
C32 0.044(4) 0.071(4) 0.035(3) 0.014(3) -0.005(3) 0.009(3)
C33 0.050(4) 0.049(3) 0.038(4) 0.002(3) 0.008(3) 0.010(3)
C34 0.050(4) 0.079(5) 0.051(4) 0.007(4) -0.006(3) 0.016(3)
C35 0.074(5) 0.067(4) 0.059(5) -0.013(4) -0.031(4) 0.035(4)
C36 0.123(6) 0.050(4) 0.037(4) -0.002(3) 0.034(4) 0.012(4)
C37 0.087(11) 0.049(7) 0.077(10) -0.027(7) 0.000(8) -0.020(7)
C38 0.145(12) 0.048(7) 0.082(9) 0.030(6) 0.067(9) 0.038(7)
C39 0.087(9) 0.063(7) 0.095(10) 0.029(7) 0.028(8) 0.006(6)
C36' 0.123(6) 0.050(4) 0.037(4) -0.002(3) 0.034(4) 0.012(4)
C37' 0.045(12) 0.057(12) 0.034(10) 0.033(9) -0.006(8) 0.003(9)
C38' 0.18(2) 0.038(9) 0.029(8) 0.012(7) -0.021(11) 0.005(11)
C39' 0.029(7) 0.041(8) 0.041(8) 0.007(6) 0.005(6) 0.015(6)
O7 0.038(2) 0.047(2) 0.043(3) 0.016(2) -0.007(2) 0.0123(19)
O8 0.049(2) 0.033(2) 0.024(2) -0.0025(16) -0.0107(18) 0.0114(18)
C40 0.054(4) 0.029(3) 0.030(3) 0.010(3) 0.004(3) 0.016(3)
C42 0.051(8) 0.040(7) 0.024(6) -0.006(5) -0.001(5) 0.010(6)
C41' 0.039(7) 0.026(5) 0.037(6) 0.002(4) -0.003(5) 0.013(5)
C42' 0.077(8) 0.016(5) 0.043(6) -0.007(4) 0.008(5) 0.006(4)
C43 0.080(5) 0.045(3) 0.021(3) -0.001(3) 0.005(3) 0.035(3)
C44 0.047(4) 0.078(5) 0.066(5) 0.022(4) 0.010(4) 0.013(4)
C45 0.051(4) 0.081(5) 0.045(4) 0.018(4) 0.000(3) 0.031(4)
C46 0.059(4) 0.043(3) 0.027(3) -0.005(3) 0.006(3) 0.025(3)
C47 0.063(4) 0.067(4) 0.035(4) 0.004(3) -0.009(3) 0.015(4)
C48 0.079(5) 0.082(5) 0.029(4) 0.004(3) -0.016(3) 0.038(4)
C49 0.099(6) 0.061(4) 0.044(4) 0.008(3) 0.024(4) 0.027(4)
C50 0.091(13) 0.086(13) 0.037(11) -0.031(9) -0.011(9) 0.025(11)
C51 0.069(9) 0.105(12) 0.045(8) 0.019(7) 0.002(6) 0.058(9)
C52 0.057(8) 0.096(10) 0.047(8) 0.007(6) -0.003(6) 0.042(8)
C49' 0.099(6) 0.061(4) 0.044(4) 0.008(3) 0.024(4) 0.027(4)
C50' 0.124(19) 0.079(14) 0.012(7) 0.024(8) -0.012(10) -0.057(12)
C51' 0.109(14) 0.090(12) 0.035(9) -0.016(8) 0.009(8) 0.000(10)
C52' 0.26(4) 0.071(14) 0.071(13) 0.014(10) 0.000(18) -0.029(18)
N1 0.025(2) 0.018(2) 0.022(2) 0.0063(16) 0.0024(19) 0.0077(17)
N2 0.025(2) 0.032(2) 0.025(3) -0.0022(18) 0.0021(19) 0.0035(18)
C53 0.022(3) 0.019(2) 0.036(3) 0.008(2) 0.003(2) 0.0079(19)
C54 0.022(3) 0.025(2) 0.018(3) 0.007(2) 0.000(2) 0.0008(19)
C55 0.018(2) 0.024(3) 0.019(3) 0.007(2) 0.004(2) 0.001(2)
C56 0.025(3) 0.024(3) 0.024(3) 0.004(2) -0.001(2) 0.011(2)
C57 0.026(3) 0.024(3) 0.023(3) 0.001(2) -0.001(2) 0.007(2)
C58 0.026(3) 0.033(3) 0.021(3) 0.002(2) -0.004(2) 0.008(2)
C59 0.018(3) 0.032(3) 0.023(3) 0.007(2) 0.000(2) 0.006(2)
C60 0.020(3) 0.016(2) 0.024(3) 0.008(2) 0.003(2) 0.0041(19)
C61 0.014(2) 0.021(2) 0.026(3) 0.006(2) 0.004(2) 0.0059(18)
C62 0.020(3) 0.029(3) 0.020(3) 0.007(2) 0.006(2) 0.005(2)
N3 0.020(2) 0.027(2) 0.025(2) 0.0056(18) 0.0024(19) 0.0084(18)
N4 0.028(2) 0.036(2) 0.023(3) 0.0033(19) 0.003(2) -0.002(2)
C63 0.019(3) 0.026(3) 0.034(3) 0.012(2) 0.002(2) 0.005(2)
C64 0.016(2) 0.032(3) 0.022(3) 0.010(2) -0.003(2) 0.004(2)
C65 0.015(2) 0.036(3) 0.022(3) 0.008(2) 0.001(2) -0.003(2)
C66 0.025(3) 0.034(3) 0.019(3) 0.003(2) 0.000(2) 0.010(2)
C67 0.027(3) 0.038(3) 0.024(3) 0.005(2) -0.001(2) 0.008(2)
C68 0.026(3) 0.041(3) 0.023(3) -0.004(2) -0.005(2) 0.003(2)
C69 0.018(3) 0.032(3) 0.029(3) 0.005(2) -0.004(2) 0.003(2)
C70 0.019(3) 0.023(3) 0.019(3) 0.010(2) 0.003(2) -0.001(2)
C71 0.021(3) 0.026(3) 0.027(3) 0.005(2) 0.000(2) -0.005(2)
C72 0.024(3) 0.031(3) 0.020(3) 0.006(2) -0.001(2) 0.000(2)

loop_
_atom_type_symbol
_atom_type_description
_atom_type_scat_dispersion_real
_atom_type_scat_dispersion_imag
_atom_type_scat_source
C C 0.0033 0.0016 'International Tables Vol C Tables 4.2.6.8 and 6.1.1.4'
H H 0.0000 0.0000 'International Tables Vol C Tables 4.2.6.8 and 6.1.1.4'
N N 0.0061 0.0033 'International Tables Vol C Tables 4.2.6.8 and 6.1.1.4'
O O 0.0106 0.0060 'International Tables Vol C Tables 4.2.6.8 and 6.1.1.4'

loop_
_geom_angle_atom_site_label_1
_geom_angle_atom_site_label_2
_geom_angle_atom_site_label_3
_geom_angle
C1 O2 H2O 109.5
O1 C1 O2 123.4(5)
O1 C1 C2 125.9(4)
O2 C1 C2 110.7(4)
C3 C2 C4 112.4(4)
C3 C2 C1 110.8(4)
C4 C2 C1 107.9(4)
C3 C2 H2 108.5
C4 C2 H2 108.5
C1 C2 H2 108.5
C2 C3 H3A 109.5
C2 C3 H3B 109.5
H3A C3 H3B 109.5
C2 C3 H3C 109.5
H3A C3 H3C 109.5
H3B C3 H3C 109.5
C5 C4 C9 118.5(5)
C5 C4 C2 118.3(5)
C9 C4 C2 123.1(5)
C4 C5 C6 119.9(5)
C4 C5 H5 120.0
C6 C5 H5 120.0
C7 C6 C5 121.7(5)
C7 C6 H6 119.2
C5 C6 H6 119.2
C6 C7 C8 116.9(5)
C6 C7 C10 122.6(5)
C8 C7 C10 120.5(6)
C9 C8 C7 121.4(5)
C9 C8 H8 119.3
C7 C8 H8 119.3
C8 C9 C4 121.4(5)
C8 C9 H9 119.3
C4 C9 H9 119.3
C7 C10 C11 113.0(5)
C7 C10 H10A 109.0
C11 C10 H10A 109.0
C7 C10 H10B 109.0
C11 C10 H10B 109.0
H10A C10 H10B 107.8
C10 C11 C13 110.5(6)
C10 C11 C12 107.1(6)
C13 C11 C12 110.7(6)
C10 C11 H11 109.5
C13 C11 H11 109.5
C12 C11 H11 109.5
C13' C11' C12' 110.3(9)
C13' C11' H11' 108.0
C12' C11' H11' 108.0
C11' C12' H12D 109.5
C11' C12' H12E 109.5
H12D C12' H12E 109.5
C11' C12' H12F 109.5
H12D C12' H12F 109.5
H12E C12' H12F 109.5
C11' C13' H13D 109.5
C11' C13' H13E 109.5
H13D C13' H13E 109.5
C11' C13' H13F 109.5
H13D C13' H13F 109.5
H13E C13' H13F 109.5
C14 O4 H4O 109.5
O3 C14 O4 124.2(5)
O3 C14 C15 125.9(4)
O4 C14 C15 109.9(4)
C16 C15 C17 113.2(5)
C16 C15 C14 111.6(4)
C17 C15 C14 106.6(4)
C16 C15 H15 108.4
C17 C15 H15 108.4
C14 C15 H15 108.4
C15 C16 H16A 109.5
C15 C16 H16B 109.5
H16A C16 H16B 109.5
C15 C16 H16C 109.5
H16A C16 H16C 109.5
H16B C16 H16C 109.5
C22 C17 C18 117.7(5)
C22 C17 C15 123.8(5)
C18 C17 C15 118.5(5)
C19 C18 C17 119.7(5)
C19 C18 H18 120.2
C17 C18 H18 120.2
C20 C19 C18 123.6(5)
C20 C19 H19 118.2
C18 C19 H19 118.2
C19 C20 C21 115.4(5)
C19 C20 C23 121.6(5)
C21 C20 C23 122.9(5)
C22 C21 C20 122.0(5)
C22 C21 H21 119.0
C20 C21 H21 119.0
C21 C22 C17 121.6(5)
C21 C22 H22 119.2
C17 C22 H22 119.2
C20 C23 C24 118.8(5)
C20 C23 H23A 107.6
C24 C23 H23A 107.6
C20 C23 H23B 107.6
C24 C23 H23B 107.6
H23A C23 H23B 107.0
C23 C24 C26 113.1(6)
C23 C24 C25 108.8(6)
C26 C24 C25 110.2(6)
C23 C24 H24 108.2
C26 C24 H24 108.2
C25 C24 H24 108.2
C26' C24' C25' 109.7(8)
C26' C24' H24' 108.4
C25' C24' H24' 108.4
C24' C25' H25D 109.5
C24' C25' H25E 109.5
H25D C25' H25E 109.5
C24' C25' H25F 109.5
H25D C25' H25F 109.5
H25E C25' H25F 109.5
C24' C26' H26D 109.5
C24' C26' H26E 109.5
H26D C26' H26E 109.5
C24' C26' H26F 109.5
H26D C26' H26F 109.5
H26E C26' H26F 109.5
C27 O6 H6O 109.5
O5 C27 O6 124.8(5)
O5 C27 C28' 109.6(7)
O6 C27 C28' 124.7(6)
O5 C27 C28 131.2(7)
O6 C27 C28 103.5(7)
C28' C27 C28 27.4(4)
C29 C28 C27 109.1(8)
C29 C28 C30 110.4(10)
C27 C28 C30 106.0(7)
C29 C28 H28 110.4
C27 C28 H28 110.4
C30 C28 H28 110.4
C30 C28' C29' 103.9(9)
C30 C28' C27 110.8(7)
C29' C28' C27 99.9(8)
C30 C28' H28' 113.7
C29' C28' H28' 113.7
C27 C28' H28' 113.7
C28' C29' H29D 109.5
C28' C29' H29E 109.5
H29D C29' H29E 109.5
C28' C29' H29F 109.5
H29D C29' H29F 109.5
H29E C29' H29F 109.5
C31 C30 C35 116.3(6)
C31 C30 C28' 138.9(8)
C35 C30 C28' 104.8(7)
C31 C30 C28 111.7(8)
C35 C30 C28 131.9(7)
C28' C30 C28 27.2(4)
C32 C31 C30 122.1(6)
C32 C31 H31 118.9
C30 C31 H31 118.9
C31 C32 C33 121.7(6)
C31 C32 H32 119.2
C33 C32 H32 119.2
C34 C33 C32 117.0(6)
C34 C33 C36 121.6(6)
C32 C33 C36 121.5(6)
C35 C34 C33 120.6(7)
C35 C34 H34 119.7
C33 C34 H34 119.7
C34 C35 C30 122.1(7)
C34 C35 H35 119.0
C30 C35 H35 119.0
C37 C36 C33 109.4(6)
C37 C36 H36A 109.8
C33 C36 H36A 109.8
C37 C36 H36B 109.8
C33 C36 H36B 109.8
H36A C36 H36B 108.2
C38 C37 C36 107.3(7)
C38 C37 C39 109.8(8)
C36 C37 C39 108.8(7)
C38 C37 H37 110.3
C36 C37 H37 110.3
C39 C37 H37 110.3
C38' C37' C39' 110.4(8)
C38' C37' H37' 108.0
C39' C37' H37' 108.0
C37' C38' H38D 109.5
C37' C38' H38E 109.5
H38D C38' H38E 109.5
C37' C38' H38F 109.5
H38D C38' H38F 109.5
H38E C38' H38F 109.5
C37' C39' H39D 109.5
C37' C39' H39E 109.5
H39D C39' H39E 109.5
C37' C39' H39F 109.5
H39D C39' H39F 109.5
H39E C39' H39F 109.5
C40 O8 H8A 109.5
O7 C40 O8 124.4(5)
O7 C40 C41 130.5(7)
O8 C40 C41 104.9(6)
O7 C40 C41' 110.6(6)
O8 C40 C41' 124.2(6)
C41 C40 C41' 24.6(5)
C42 C41 C40 110.4(9)
C42 C41 C43 111.7(9)
C40 C41 C43 102.7(7)
C42 C41 H41 110.6
C40 C41 H41 110.6
C43 C41 H41 110.6
C43 C41' C42' 104.4(8)
C43 C41' C40 107.7(7)
C42' C41' C40 103.7(8)
C43 C41' H41' 113.4
C42' C41' H41' 113.4
C40 C41' H41' 113.4
C41' C42' H42D 109.5
C41' C42' H42E 109.5
H42D C42' H42E 109.5
C41' C42' H42F 109.5
H42D C42' H42F 109.5
H42E C42' H42F 109.5
C44 C43 C48 117.1(6)
C44 C43 C41' 137.5(8)
C48 C43 C41' 105.3(7)
C44 C43 C41 113.3(8)
C48 C43 C41 129.6(7)
C41' C43 C41 24.3(5)
C43 C44 C45 123.7(7)
C43 C44 H44 118.1
C45 C44 H44 118.1
C44 C45 C46 120.3(6)
C44 C45 H45 119.9
C46 C45 H45 119.9
C47 C46 C45 116.2(6)
C47 C46 C49 123.4(6)
C45 C46 C49 120.5(6)
C46 C47 C48 121.3(7)
C46 C47 H47 119.4
C48 C47 H47 119.4
C43 C48 C47 121.3(6)
C43 C48 H48 119.3
C47 C48 H48 119.3
C50 C49 C46 121.8(7)
C50 C49 H49A 106.9
C46 C49 H49A 106.9
C50 C49 H49B 106.9
C46 C49 H49B 106.9
H49A C49 H49B 106.7
C52 C50 C51 111.1(9)
C52 C50 C49 107.8(8)
C51 C50 C49 110.8(8)
C52 C50 H50 109.0
C51 C50 H50 109.0
C49 C50 H50 109.0
C51' C50' C52' 111.0(9)
C51' C50' H50' 106.6
C52' C50' H50' 106.6
C50' C51' H51D 109.5
C50' C51' H51E 109.5
H51D C51' H51E 109.5
C50' C51' H51F 109.5
H51D C51' H51F 109.5
H51E C51' H51F 109.5
C50' C52' H52D 109.5
C50' C52' H52E 109.5
H52D C52' H52E 109.5
C50' C52' H52F 109.5
H52D C52' H52F 109.5
H52E C52' H52F 109.5
C57 N1 C53 117.3(4)
C62 N2 C58 117.6(4)
N1 C53 C54 123.7(4)
N1 C53 H53 118.2
C54 C53 H53 118.2
C53 C54 C55 119.6(5)
C53 C54 H54 120.2
C55 C54 H54 120.2
C54 C55 C56 116.9(5)
C54 C55 C60 121.7(4)
C56 C55 C60 121.4(3)
C57 C56 C55 118.7(4)
C57 C56 H56 120.7
C55 C56 H56 120.7
N1 C57 C56 123.8(5)
N1 C57 H57 118.1
C56 C57 H57 118.1
N2 C58 C59 123.5(5)
N2 C58 H58 118.3
C59 C58 H58 118.3
C58 C59 C60 120.3(4)
C58 C59 H59 119.9
C60 C59 H59 119.9
C59 C60 C61 116.4(5)
C59 C60 C55 121.7(3)
C61 C60 C55 121.9(3)
C59 C60 C70 84.0(3)
C62 C61 C60 120.0(5)
C62 C61 H61 120.0
C60 C61 H61 120.0
N2 C62 C61 122.2(5)
N2 C62 H62 118.9
C61 C62 H62 118.9
C67 N3 C63 117.1(4)
C68 N4 C72 116.9(5)
N3 C63 C64 124.3(4)
N3 C63 H63 117.9
C64 C63 H63 117.9
C63 C64 C65 119.5(5)
C63 C64 H64 120.3
C65 C64 H64 120.3
C64 C65 C66 118.2(5)
C64 C65 C70 122.0(4)
C66 C65 C70 119.8(4)
C65 C66 C67 117.3(5)
C65 C66 H66 121.4
C67 C66 H66 121.4
N3 C67 C66 123.6(5)
N3 C67 H67 118.2
C66 C67 H67 118.2
N4 C68 C69 124.0(5)
N4 C68 H68 118.0
C69 C68 H68 118.0
C68 C69 C70 121.7(5)
C68 C69 H69 119.1
C70 C69 H69 119.1
C69 C70 C71 115.2(5)
C69 C70 C65 122.6(4)
C71 C70 C65 122.2(3)
C72 C71 C70 120.1(5)
C72 C71 H71 119.9
C70 C71 H71 119.9
N4 C72 C71 122.1(5)
N4 C72 H72 119.0
C71 C72 H72 118.9

loop_
_geom_bond_atom_site_label_1
_geom_bond_atom_site_label_2
_geom_bond_distance
O1 C1 1.216(6)
O2 C1 1.316(6)
O2 H2O 0.8200
C1 C2 1.529(7)
C2 C3 1.517(7)
C2 C4 1.527(7)
C2 H2 0.9800
C3 H3A 0.9600
C3 H3B 0.9600
C3 H3C 0.9600
C4 C5 1.376(7)
C4 C9 1.383(7)
C5 C6 1.415(7)
C5 H5 0.9300
C6 C7 1.387(8)
C6 H6 0.9300
C7 C8 1.393(7)
C7 C10 1.502(8)
C8 C9 1.381(8)
C8 H8 0.9300
C9 H9 0.9300
C10 C11 1.519(7)
C10 H10A 0.9700
C10 H10B 0.9700
C11 C13 1.528(7)
C11 C12 1.530(8)
C11 H11 0.9800
C12 H12A 0.9600
C12 H12B 0.9600
C12 H12C 0.9600
C13 H13A 0.9600
C13 H13B 0.9600
C13 H13C 0.9600
C11' C13' 1.517(10)
C11' C12' 1.521(10)
C11' H11' 0.9800
C12' H12D 0.9600
C12' H12E 0.9600
C12' H12F 0.9600
C13' H13D 0.9600
C13' H13E 0.9600
C13' H13F 0.9600
O3 C14 1.212(6)
O4 C14 1.314(6)
O4 H4O 0.8200
C14 C15 1.528(7)
C15 C16 1.513(7)
C15 C17 1.519(8)
C15 H15 0.9800
C16 H16A 0.9600
C16 H16B 0.9600
C16 H16C 0.9600
C17 C22 1.386(8)
C17 C18 1.400(7)
C18 C19 1.398(8)
C18 H18 0.9300
C19 C20 1.372(8)
C19 H19 0.9300
C20 C21 1.417(7)
C20 C23 1.494(7)
C21 C22 1.376(8)
C21 H21 0.9300
C22 H22 0.9300
C23 C24 1.496(7)
C23 H23A 0.9700
C23 H23B 0.9700
C24 C26 1.519(7)
C24 C25 1.523(8)
C24 H24 0.9800
C25 H25A 0.9600
C25 H25B 0.9600
C25 H25C 0.9600
C26 H26A 0.9600
C26 H26B 0.9600
C26 H26C 0.9600
C24' C26' 1.511(9)
C24' C25' 1.526(9)
C24' H24' 0.9800
C25' H25D 0.9600
C25' H25E 0.9600
C25' H25F 0.9600
C26' H26D 0.9600
C26' H26E 0.9600
C26' H26F 0.9600
O5 C27 1.194(7)
O6 C27 1.301(7)
O6 H6O 0.8200
C27 C28' 1.555(11)
C27 C28 1.559(13)
C28 C29 1.516(18)
C28 C30 1.603(14)
C28 H28 0.9800
C29 H29A 0.9600
C29 H29B 0.9600
C29 H29C 0.9600
C28' C30 1.511(11)
C28' C29' 1.547(17)
C28' H28' 0.9800
C29' H29D 0.9600
C29' H29E 0.9600
C29' H29F 0.9600
C30 C31 1.375(9)
C30 C35 1.376(10)
C31 C32 1.343(9)
C31 H31 0.9300
C32 C33 1.385(8)
C32 H32 0.9300
C33 C34 1.376(8)
C33 C36 1.522(8)
C34 C35 1.369(10)
C34 H34 0.9300
C35 H35 0.9300
C36 C37 1.524(8)
C36 H36A 0.9700
C36 H36B 0.9700
C37 C38 1.522(9)
C37 C39 1.537(9)
C37 H37 0.9800
C38 H38A 0.9600
C38 H38B 0.9600
C38 H38C 0.9600
C39 H39A 0.9600
C39 H39B 0.9600
C39 H39C 0.9600
C37' C38' 1.502(9)
C37' C39' 1.525(9)
C37' H37' 0.9800
C38' H38D 0.9600
C38' H38E 0.9600
C38' H38F 0.9600
C39' H39D 0.9600
C39' H39E 0.9600
C39' H39F 0.9600
O7 C40 1.207(6)
O8 C40 1.310(7)
O8 H8A 0.8200
C40 C41 1.560(13)
C40 C41' 1.565(11)
C41 C42 1.495(17)
C41 C43 1.613(13)
C41 H41 0.9800
C42 H42A 0.9600
C42 H42B 0.9600
C42 H42C 0.9600
C41' C43 1.504(11)
C41' C42' 1.560(14)
C41' H41' 0.9800
C42' H42D 0.9600
C42' H42E 0.9600
C42' H42F 0.9600
C43 C44 1.336(9)
C43 C48 1.350(9)
C44 C45 1.362(9)
C44 H44 0.9300
C45 C46 1.382(9)
C45 H45 0.9300
C46 C47 1.379(8)
C46 C49 1.532(8)
C47 C48 1.384(9)
C47 H47 0.9300
C48 H48 0.9300
C49 C50 1.527(9)
C49 H49A 0.9700
C49 H49B 0.9700
C50 C52 1.515(10)
C50 C51 1.517(9)
C50 H50 0.9800
C51 H51A 0.9600
C51 H51B 0.9600
C51 H51C 0.9600
C52 H52A 0.9600
C52 H52B 0.9600
C52 H52C 0.9600
C50' C51' 1.498(9)
C50' C52' 1.518(9)
C50' H50' 0.9800
C51' H51D 0.9600
C51' H51E 0.9600
C51' H51F 0.9600
C52' H52D 0.9600
C52' H52E 0.9600
C52' H52F 0.9600
N1 C57 1.315(6)
N1 C53 1.325(6)
N2 C62 1.341(6)
N2 C58 1.345(6)
C53 C54 1.364(7)
C53 H53 0.9300
C54 C55 1.388(7)
C54 H54 0.9300
C55 C56 1.393(6)
C55 C60 1.486(4)
C56 C57 1.382(7)
C56 H56 0.9300
C57 H57 0.9300
C58 C59 1.372(7)
C58 H58 0.9300
C59 C60 1.396(6)
C59 H59 0.9300
C60 C61 1.402(6)
C61 C62 1.403(7)
C61 H61 0.9300
C62 H62 0.9300
N3 C67 1.320(6)
N3 C63 1.324(6)
N4 C68 1.338(7)
N4 C72 1.357(6)
C63 C64 1.361(7)
C63 H63 0.9300
C64 C65 1.376(7)
C64 H64 0.9300
C65 C66 1.392(6)
C65 C70 1.491(4)
C66 C67 1.413(7)
C66 H66 0.9300
C67 H67 0.9300
C68 C69 1.352(7)
C68 H68 0.9300
C69 C70 1.391(6)
C69 H69 0.9300
C70 C71 1.413(7)
C71 C72 1.401(7)
C71 H71 0.9300
C72 H72 0.9300

loop_
_geom_hbond_atom_site_label_D
_geom_hbond_atom_site_label_H
_geom_hbond_atom_site_label_A
_geom_hbond_distance_DH
_geom_hbond_distance_HA
_geom_hbond_distance_DA
_geom_hbond_angle_DHA
O8 H8A N4 0.82 1.83 2.637(6) 170.3
O6 H6O N2 0.82 1.79 2.600(5) 170.9
O4 H4O N3 0.82 1.88 2.665(5) 160.7
O2 H2O N1 0.82 1.82 2.633(5) 168.8

loop_
_geom_torsion_atom_site_label_1
_geom_torsion_atom_site_label_2
_geom_torsion_atom_site_label_3
_geom_torsion_atom_site_label_4
_geom_torsion
O1 C1 C2 C3 -17.6(7)
O2 C1 C2 C3 160.8(4)
O1 C1 C2 C4 105.8(6)
O2 C1 C2 C4 -75.7(5)
C3 C2 C4 C5 -128.0(5)
C1 C2 C4 C5 109.5(5)
C3 C2 C4 C9 47.2(7)
C1 C2 C4 C9 -75.3(6)
C9 C4 C5 C6 1.8(7)
C2 C4 C5 C6 177.2(5)
C4 C5 C6 C7 -2.1(8)
C5 C6 C7 C8 3.2(8)
C5 C6 C7 C10 -178.2(5)
C6 C7 C8 C9 -4.2(8)
C10 C7 C8 C9 177.1(5)
C7 C8 C9 C4 4.2(8)
C5 C4 C9 C8 -2.8(7)
C2 C4 C9 C8 -178.0(5)
C6 C7 C10 C11 -103.1(7)
C8 C7 C10 C11 75.5(7)
C7 C10 C11 C13 -171.6(8)
C7 C10 C11 C12 67.8(9)
O3 C14 C15 C16 -19.4(8)
O4 C14 C15 C16 160.9(4)
O3 C14 C15 C17 104.6(6)
O4 C14 C15 C17 -75.1(5)
C16 C15 C17 C22 43.8(7)
C14 C15 C17 C22 -79.3(6)
C16 C15 C17 C18 -139.2(5)
C14 C15 C17 C18 97.8(6)
C22 C17 C18 C19 0.8(8)
C15 C17 C18 C19 -176.4(5)
C17 C18 C19 C20 0.4(9)
C18 C19 C20 C21 -1.7(9)
C18 C19 C20 C23 177.0(5)
C19 C20 C21 C22 1.8(8)
C23 C20 C21 C22 -176.8(5)
C20 C21 C22 C17 -0.7(8)
C18 C17 C22 C21 -0.6(8)
C15 C17 C22 C21 176.4(5)
C19 C20 C23 C24 70.0(8)
C21 C20 C23 C24 -111.4(7)
C20 C23 C24 C26 -167.7(6)
C20 C23 C24 C25 69.5(9)
O5 C27 C28 C29 11.5(15)
O6 C27 C28 C29 -160.7(9)
C28' C27 C28 C29 55.4(13)
O5 C27 C28 C30 -107.4(9)
O6 C27 C28 C30 80.4(8)
C28' C27 C28 C30 -63.5(13)
O5 C27 C28' C30 -136.3(8)
O6 C27 C28' C30 33.2(12)
C28 C27 C28' C30 77.4(15)
O5 C27 C28' C29' 114.7(8)
O6 C27 C28' C29' -75.9(9)
C28 C27 C28' C29' -31.7(12)
C29' C28' C30 C31 38.0(12)
C27 C28' C30 C31 -68.5(13)
C29' C28' C30 C35 -144.6(7)
C27 C28' C30 C35 108.9(8)
C29' C28' C30 C28 33.5(13)
C27 C28' C30 C28 -72.9(13)
C29 C28 C30 C31 133.1(8)
C27 C28 C30 C31 -108.9(8)
C29 C28 C30 C35 -47.6(12)
C27 C28 C30 C35 70.3(11)
C29 C28 C30 C28' -50.0(14)
C27 C28 C30 C28' 67.9(12)
C35 C30 C31 C32 4.9(10)
C28' C30 C31 C32 -177.9(8)
C28 C30 C31 C32 -175.7(7)
C30 C31 C32 C33 -2.5(11)
C31 C32 C33 C34 -0.3(10)
C31 C32 C33 C36 179.8(6)
C32 C33 C34 C35 0.5(10)
C36 C33 C34 C35 -179.7(6)
C33 C34 C35 C30 2.1(11)
C31 C30 C35 C34 -4.7(10)
C28' C30 C35 C34 177.2(7)
C28 C30 C35 C34 176.1(8)
C34 C33 C36 C37 -75.8(9)
C32 C33 C36 C37 104.0(8)
C33 C36 C37 C38 -75.5(10)
C33 C36 C37 C39 165.7(8)
O7 C40 C41 C42 13.3(13)
O8 C40 C41 C42 -160.7(8)
C41' C40 C41 C42 54.7(14)
O7 C40 C41 C43 -106.0(8)
O8 C40 C41 C43 80.0(8)
C41' C40 C41 C43 -64.5(14)
O7 C40 C41' C43 -129.8(7)
O8 C40 C41' C43 40.1(11)
C41 C40 C41' C43 82.7(16)
O7 C40 C41' C42' 119.9(7)
O8 C40 C41' C42' -70.2(8)
C41 C40 C41' C42' -27.5(13)
C42' C41' C43 C44 39.5(13)
C40 C41' C43 C44 -70.2(12)
C42' C41' C43 C48 -143.2(7)
C40 C41' C43 C48 107.0(8)
C42' C41' C43 C41 34.0(13)
C40 C41' C43 C41 -75.7(16)
C42 C41 C43 C44 137.3(9)
C40 C41 C43 C44 -104.4(8)
C42 C41 C43 C48 -43.3(13)
C40 C41 C43 C48 75.0(10)
C42 C41 C43 C41' -46.8(13)
C40 C41 C43 C41' 71.6(15)
C48 C43 C44 C45 -1.8(11)
C41' C43 C44 C45 175.2(8)
C41 C43 C44 C45 177.6(8)
C43 C44 C45 C46 0.9(11)
C44 C45 C46 C47 2.0(10)
C44 C45 C46 C49 -177.9(6)
C45 C46 C47 C48 -3.8(9)
C49 C46 C47 C48 176.0(6)
C44 C43 C48 C47 -0.1(10)
C41' C43 C48 C47 -178.0(7)
C41 C43 C48 C47 -179.4(7)
C46 C47 C48 C43 2.9(10)
C47 C46 C49 C50 102.4(9)
C45 C46 C49 C50 -77.8(9)
C46 C49 C50 C52 -74.4(12)
C46 C49 C50 C51 163.8(9)
C57 N1 C53 C54 0.0(7)
N1 C53 C54 C55 -0.3(8)
C53 C54 C55 C56 1.4(7)
C53 C54 C55 C60 -178.9(4)
C54 C55 C56 C57 -2.2(7)
C60 C55 C56 C57 178.1(4)
C53 N1 C57 C56 -1.0(7)
C55 C56 C57 N1 2.1(8)
C62 N2 C58 C59 -2.3(8)
N2 C58 C59 C60 1.4(8)
C58 C59 C60 C61 -0.6(7)
C58 C59 C60 C55 -179.5(4)
C58 C59 C60 C70 -36.0(4)
C54 C55 C60 C59 1.6(5)
C56 C55 C60 C59 -178.7(6)
C54 C55 C60 C61 -177.2(6)
C56 C55 C60 C61 2.4(5)
C59 C60 C61 C62 0.7(7)
C55 C60 C61 C62 179.7(4)
C58 N2 C62 C61 2.5(7)
C60 C61 C62 N2 -1.8(7)
C67 N3 C63 C64 -0.7(8)
N3 C63 C64 C65 0.6(8)
C63 C64 C65 C66 1.6(7)
C63 C64 C65 C70 -179.2(4)
C64 C65 C66 C67 -3.4(7)
C70 C65 C66 C67 177.4(4)
C63 N3 C67 C66 -1.3(8)
C65 C66 C67 N3 3.4(8)
C72 N4 C68 C69 -2.1(8)
N4 C68 C69 C70 2.0(9)
C68 C69 C70 C71 -1.0(7)
C68 C69 C70 C65 -179.7(4)
C64 C65 C70 C69 0.7(5)
C66 C65 C70 C69 179.9(6)
C64 C65 C70 C71 -178.0(6)
C66 C65 C70 C71 1.3(5)
C69 C70 C71 C72 0.3(7)
C65 C70 C71 C72 179.1(4)
C68 N4 C72 C71 1.4(7)
C70 C71 C72 N4 -0.6(7)
